data_8101087
loop_
_publ_author_name
'Wang, S.'
'Warrener, R. N.'
'Russell, R. A.'
'Tiekink, E. R. T.'

_publ_section_title
;
Crystal structure of (1\a,2\b,3\a,4\b,5\a,
12\a,13\b,14\a,15\b,16\a,17\b,18\a,
25\a,26\b)-N-(2-methoxyethyl)-5,12,18,25-tetraphenyl-27,
28,29,30-tetraoxadeca-cyclo-[14.10.1.1^3,14^.1^5,12^.1^18,25^.0^2,
15^.0^4,13^.0^6,11^.0^17,26^.0^19,24^]triaconta-6,8,10,19,21,23-exaen-
2,15-carboximide---chloroform (1/2), C~55~H~43~NO~7 ~&#x00B7; 2CHCl~3~
;
_journal_issue 4
_journal_name_full 'Zeitschrift f\"ur Kristallographie - New Crystal Structures'
_journal_page_first 535
_journal_page_last 537
_journal_volume 216
_journal_year 2001
_chemical_formula_moiety 'C55 H43 N O7, 2C1 H1 Cl3 '
_chemical_formula_structural 'C55 H43 N O7 . 2CH Cl3'
_chemical_formula_sum 'C57 H45 Cl6 N O7'
_chemical_formula_weight 1068.70
_space_group_IT_number 19
_symmetry_cell_setting orthorhombic
_symmetry_Int_Tables_number 19
_symmetry_space_group_name_Hall 'P 2ac 2ab'
_symmetry_space_group_name_H-M 'P 21 21 21'
_cell_angle_alpha 90
_cell_angle_beta 90
_cell_angle_gamma 90
_cell_formula_units_Z 4
_cell_length_a 18.675(9)
_cell_length_b 23.928(8)
_cell_length_c 11.356(8)
_cell_measurement_temperature 293
_cell_volume 5074(4)
_diffrn_ambient_temperature 293
_exptl_crystal_density_diffrn 1.399
_cod_original_formula_sum 'C57 H45 Cl6 N O7 '
_cod_database_code 8101087

loop_
_symmetry_equiv_pos_as_xyz
'  +x,  +y,  +z'
'1/2-x,  -y,1/2+z'
'1/2+x,1/2-y,  -z'
'  -x,1/2+y,1/2-z'

loop_
_atom_site_label
_atom_site_type_symbol
_atom_site_fract_x
_atom_site_fract_y
_atom_site_fract_z
_atom_site_U_iso_or_equiv
_atom_site_adp_type
_atom_site_occupancy
_atom_site_symmetry_multiplicity
_atom_site_calc_flag
_atom_site_refinement_flags
_atom_site_disorder_assembly
_atom_site_disorder_group
Cl1 Cl 0.46569(17) 0.29232(12) 0.5623(3) 0.0583(9) Uani 1 4 d . . .
Cl2 Cl 0.37790(18) 0.26239(14) 0.7618(3) 0.0676(10) Uani 1 4 d . . .
Cl3 Cl 0.3589(2) 0.36835(17) 0.6446(3) 0.0913(13) Uani 1 4 d . . .
Cl4 Cl 0.2406(3) 0.47644(17) 0.5558(4) 0.1032(14) Uani 1 4 d . . .
Cl5 Cl 0.1749(3) 0.5144(2) 0.3438(4) 0.1200(17) Uani 1 4 d . . .
Cl6 Cl 0.1655(4) 0.4007(2) 0.4146(5) 0.183(3) Uani 1 4 d . . .
O2 O 0.4801(3) 0.3559(3) -0.0542(6) 0.0357(17) Uani 1 4 d . . .
O2C O 0.4708(5) 0.1922(3) 0.0599(9) 0.076(3) Uani 1 4 d . . .
O15 O 0.5166(3) 0.2727(3) 0.3041(6) 0.0367(17) Uani 1 4 d . . .
O27 O 0.4253(3) 0.4462(3) 0.2835(5) 0.0281(16) Uani 1 4 d . . .
O28 O 0.3162(3) 0.3749(3) 0.2365(5) 0.0298(16) Uani 1 4 d . . .
O29 O 0.2166(3) 0.2941(3) 0.1797(6) 0.0324(16) Uani 1 4 d . . .
O30 O 0.5453(3) 0.5089(2) 0.3289(5) 0.0267(16) Uani 1 4 d . . .
N2 N 0.5057(4) 0.3049(3) 0.1130(7) 0.027(2) Uani 1 4 d . . .
C1 C 0.4496(5) 0.4403(4) 0.1647(8) 0.030(2) Uani 1 4 d . . .
H1 H 0.4307 0.4685 0.1102 0.052(5) Uiso 1 4 calc R . .
C2 C 0.4259(4) 0.3791(4) 0.1366(8) 0.023(2) Uani 1 4 d . . .
C2A C 0.4720(5) 0.3472(4) 0.0514(10) 0.029(2) Uani 1 4 d . . .
C2B C 0.5549(5) 0.2651(4) 0.0594(9) 0.036(3) Uani 1 4 d . . .
H2A H 0.5830 0.2474 0.1208 0.052(5) Uiso 1 4 calc R . .
H2B H 0.5876 0.2850 0.0081 0.052(5) Uiso 1 4 calc R . .
C2C C 0.5168(6) 0.2204(5) -0.0109(11) 0.058(3) Uani 1 4 d . . .
H2C H 0.4907 0.2374 -0.0754 0.052(5) Uiso 1 4 calc R . .
H2D H 0.5516 0.1947 -0.0439 0.052(5) Uiso 1 4 calc R . .
C2D C 0.4335(7) 0.1482(5) -0.0044(14) 0.086(5) Uani 1 4 d . . .
H2E H 0.4010 0.1294 0.0477 0.052(5) Uiso 1 4 calc R . .
H2F H 0.4678 0.1220 -0.0346 0.052(5) Uiso 1 4 calc R . .
H2G H 0.4072 0.1644 -0.0685 0.052(5) Uiso 1 4 calc R . .
C3 C 0.3427(5) 0.3712(4) 0.1174(8) 0.027(2) Uani 1 4 d . . .
H3 H 0.3213 0.3984 0.0632 0.052(5) Uiso 1 4 calc R . .
C4 C 0.3268(5) 0.3091(4) 0.0853(8) 0.027(2) Uani 1 4 d . . .
H4 H 0.3581 0.2950 0.0228 0.052(5) Uiso 1 4 calc R . .
C5D C 0.1347(9) 0.4212(6) -0.1378(19) 0.091(6) Uani 1 4 d . . .
H5D H 0.1097 0.4484 -0.1796 0.052(5) Uiso 1 4 calc R . .
C5E C 0.1717(8) 0.3808(7) -0.1963(14) 0.084(5) Uani 1 4 d . . .
H5E H 0.1735 0.3812 -0.2781 0.052(5) Uiso 1 4 calc R . .
C5F C 0.2080(6) 0.3377(5) -0.1319(11) 0.057(3) Uani 1 4 d . . .
H5F H 0.2326 0.3095 -0.1714 0.052(5) Uiso 1 4 calc R . .
C5 C 0.2458(5) 0.2962(4) 0.0618(8) 0.027(2) Uani 1 4 d . . .
C5A C 0.2059(5) 0.3386(4) -0.0123(10) 0.034(3) Uani 1 4 d . . .
C5B C 0.1686(6) 0.3811(5) 0.0462(14) 0.062(4) Uani 1 4 d . . .
H5B H 0.1667 0.3822 0.1280 0.052(5) Uiso 1 4 calc R . .
C5C C 0.1345(7) 0.4217(6) -0.0216(17) 0.078(5) Uani 1 4 d . . .
H5C H 0.1104 0.4504 0.0168 0.052(5) Uiso 1 4 calc R . .
C6 C 0.2428(4) 0.2334(4) 0.0323(8) 0.029(2) Uani 1 4 d . . .
C7 C 0.2339(5) 0.2028(4) -0.0678(10) 0.038(3) Uani 1 4 d . . .
H7 H 0.2287 0.2208 -0.1399 0.052(5) Uiso 1 4 calc R . .
C8 C 0.2327(5) 0.1451(5) -0.0626(10) 0.045(3) Uani 1 4 d . . .
H8 H 0.2252 0.1242 -0.1306 0.052(5) Uiso 1 4 calc R . .
C9 C 0.2427(6) 0.1184(4) 0.0446(10) 0.047(3) Uani 1 4 d . . .
H9 H 0.2410 0.0796 0.0481 0.052(5) Uiso 1 4 calc R . .
C10 C 0.2553(5) 0.1492(4) 0.1478(9) 0.034(3) Uani 1 4 d . . .
H10 H 0.2632 0.1315 0.2196 0.052(5) Uiso 1 4 calc R . .
C11 C 0.2554(5) 0.2061(4) 0.1384(9) 0.033(2) Uani 1 4 d . . .
C12D C 0.2097(9) 0.2078(7) 0.5802(12) 0.080(5) Uani 1 4 d . . .
H12D H 0.1970 0.1961 0.6555 0.052(5) Uiso 1 4 calc R . .
C12E C 0.1633(8) 0.2398(6) 0.5174(11) 0.075(5) Uani 1 4 d . . .
H12E H 0.1206 0.2515 0.5515 0.052(5) Uiso 1 4 calc R . .
C12F C 0.1794(6) 0.2550(5) 0.4031(9) 0.049(3) Uani 1 4 d . . .
H12F H 0.1471 0.2760 0.3591 0.052(5) Uiso 1 4 calc R . .
C12 C 0.2638(5) 0.2529(4) 0.2297(9) 0.032(2) Uani 1 4 d . . .
C12A C 0.2450(6) 0.2386(4) 0.3540(9) 0.038(3) Uani 1 4 d . . .
C12B C 0.2925(7) 0.2075(5) 0.4199(10) 0.052(3) Uani 1 4 d . . .
H12B H 0.3360 0.1968 0.3871 0.052(5) Uiso 1 4 calc R . .
C12C C 0.2762(7) 0.1920(5) 0.5341(11) 0.061(4) Uani 1 4 d . . .
H12C H 0.3086 0.1716 0.5791 0.052(5) Uiso 1 4 calc R . .
C13 C 0.3399(4) 0.2794(4) 0.2060(8) 0.025(2) Uani 1 4 d . . .
H5D H 0.3783 0.2515 0.2028 0.052(5) Uiso 1 4 calc R . .
C14 C 0.3583(5) 0.3299(4) 0.2855(9) 0.028(2) Uani 1 4 d . . .
H14 H 0.3492 0.3233 0.3694 0.052(5) Uiso 1 4 calc R . .
C15A C 0.4888(5) 0.3034(4) 0.2338(8) 0.027(2) Uani 1 4 d . . .
C15 C 0.4364(4) 0.3500(3) 0.2586(7) 0.019(2) Uani 1 4 d . . .
C16 C 0.4620(5) 0.3991(4) 0.3325(8) 0.030(2) Uani 1 4 d . . .
H16 H 0.4537 0.3942 0.4171 0.052(5) Uiso 1 4 calc R . .
C17 C 0.5429(5) 0.4116(4) 0.3006(8) 0.028(2) Uani 1 4 d . . .
H17 H 0.5722 0.3778 0.2946 0.052(5) Uiso 1 4 calc R . .
C18E C 0.5848(6) 0.4004(5) 0.6856(10) 0.054(3) Uani 1 4 d . . .
H18E H 0.6047 0.3703 0.7256 0.052(5) Uiso 1 4 calc R . .
C18F C 0.5948(6) 0.4057(5) 0.5646(9) 0.042(3) Uani 1 4 d . . .
H18F H 0.6194 0.3784 0.5229 0.052(5) Uiso 1 4 calc R . .
C18 C 0.5787(5) 0.4584(4) 0.3766(9) 0.029(2) Uani 1 4 d . . .
C18A C 0.5674(5) 0.4526(4) 0.5061(9) 0.026(2) Uani 1 4 d . . .
C18B C 0.5293(6) 0.4921(4) 0.5702(9) 0.042(3) Uani 1 4 d . . .
H18B H 0.5110 0.5234 0.5324 0.052(5) Uiso 1 4 calc R . .
C18C C 0.5182(7) 0.4852(6) 0.6899(10) 0.055(3) Uani 1 4 d . . .
H18C H 0.4921 0.5118 0.7315 0.052(5) Uiso 1 4 calc R . .
C18D C 0.5449(7) 0.4403(6) 0.7468(10) 0.062(4) Uani 1 4 d . . .
H18D H 0.5368 0.4359 0.8270 0.052(5) Uiso 1 4 calc R . .
C19 C 0.6538(5) 0.4644(4) 0.3273(8) 0.024(2) Uani 1 4 d . . .
C20 C 0.7205(6) 0.4493(4) 0.3673(9) 0.039(3) Uani 1 4 d . . .
H20 H 0.7260 0.4308 0.4387 0.052(5) Uiso 1 4 calc R . .
C21 C 0.7799(6) 0.4627(5) 0.2978(10) 0.044(3) Uani 1 4 d . . .
H21 H 0.8255 0.4527 0.3229 0.052(5) Uiso 1 4 calc R . .
C22 C 0.7716(6) 0.4903(5) 0.1932(10) 0.043(3) Uani 1 4 d . . .
H22 H 0.8118 0.5001 0.1494 0.052(5) Uiso 1 4 calc R . .
C23 C 0.7030(5) 0.5040(4) 0.1515(9) 0.035(3) Uani 1 4 d . . .
H23 H 0.6971 0.5214 0.0788 0.052(5) Uiso 1 4 calc R . .
C24 C 0.6451(5) 0.4914(4) 0.2203(8) 0.023(2) Uani 1 4 d . . .
C25B C 0.5212(6) 0.5991(4) 0.1781(10) 0.043(3) Uani 1 4 d . . .
H25B H 0.5163 0.6028 0.2593 0.052(5) Uiso 1 4 calc R . .
C25C C 0.5056(7) 0.6435(5) 0.1062(11) 0.057(4) Uani 1 4 d . . .
H25C H 0.4901 0.6769 0.1396 0.052(5) Uiso 1 4 calc R . .
C25D C 0.5125(7) 0.6400(5) -0.0147(11) 0.063(4) Uani 1 4 d . . .
H25D H 0.5014 0.6702 -0.0629 0.052(5) Uiso 1 4 calc R . .
C25E C 0.5362(6) 0.5904(4) -0.0614(10) 0.051(3) Uani 1 4 d . . .
H25E H 0.5429 0.5874 -0.1423 0.052(5) Uiso 1 4 calc R . .
C25F C 0.5503(5) 0.5446(5) 0.0096(9) 0.041(3) Uani 1 4 d . . .
H25F H 0.5642 0.5109 -0.0239 0.052(5) Uiso 1 4 calc R . .
C25 C 0.5648(5) 0.5005(4) 0.2062(8) 0.026(2) Uani 1 4 d . . .
C25A C 0.5438(5) 0.5493(4) 0.1315(8) 0.029(2) Uani 1 4 d . . .
C26 C 0.5316(5) 0.4415(4) 0.1793(8) 0.027(2) Uani 1 4 d . . .
H26 H 0.5563 0.4223 0.1148 0.052(5) Uiso 1 4 calc R . .
C100 C 0.4206(6) 0.3183(5) 0.6879(11) 0.061(4) Uani 1 4 d . . .
H100 H 0.4555 0.3355 0.7411 0.052(5) Uiso 1 4 calc R . .
C200 C 0.2163(8) 0.4576(6) 0.4107(13) 0.083(5) Uani 1 4 d . . .
H200 H 0.2600 0.4489 0.3667 0.052(5) Uiso 1 4 calc R . .

loop_
_atom_site_aniso_label
_atom_site_aniso_U_11
_atom_site_aniso_U_22
_atom_site_aniso_U_33
_atom_site_aniso_U_23
_atom_site_aniso_U_13
_atom_site_aniso_U_12
Cl1 0.073(2) 0.0500(18) 0.0521(18) 0.0012(16) 0.0137(18) 0.0012(17)
Cl2 0.074(2) 0.077(2) 0.052(2) 0.0116(18) -0.0007(18) -0.0220(19)
Cl3 0.108(3) 0.083(3) 0.082(3) 0.009(2) 0.023(2) 0.034(2)
Cl4 0.131(4) 0.089(3) 0.090(3) 0.019(3) -0.029(3) -0.004(3)
Cl5 0.127(4) 0.135(4) 0.098(3) 0.032(3) -0.031(3) 0.017(3)
Cl6 0.264(8) 0.131(4) 0.154(5) -0.046(4) 0.053(5) -0.116(5)
O2 0.039(4) 0.042(4) 0.025(4) 0.003(4) 0.003(4) -0.004(3)
O2C 0.077(6) 0.056(5) 0.094(7) -0.019(6) 0.022(6) -0.021(5)
O15 0.031(4) 0.038(4) 0.041(4) 0.003(4) -0.010(4) 0.002(3)
O27 0.028(3) 0.026(4) 0.030(4) -0.003(3) 0.004(3) 0.000(3)
O28 0.021(3) 0.042(4) 0.026(4) -0.001(3) 0.005(3) -0.002(3)
O29 0.021(3) 0.038(4) 0.038(4) -0.003(3) 0.005(3) 0.000(3)
O30 0.027(4) 0.028(4) 0.025(4) 0.000(3) -0.002(3) -0.004(3)
N2 0.021(4) 0.022(4) 0.039(5) -0.006(4) 0.006(4) 0.006(4)
C1 0.031(6) 0.028(5) 0.030(6) -0.002(5) -0.004(5) 0.000(5)
C2 0.010(5) 0.027(5) 0.031(6) -0.008(5) 0.000(5) 0.007(4)
C2A 0.023(5) 0.026(5) 0.039(7) -0.001(5) -0.007(5) -0.013(5)
C2B 0.024(5) 0.048(6) 0.036(6) 0.005(6) -0.007(5) 0.004(5)
C2C 0.051(8) 0.062(8) 0.059(8) -0.020(7) 0.000(7) 0.020(7)
C2D 0.055(8) 0.058(8) 0.145(15) -0.014(10) -0.028(10) -0.017(7)
C3 0.025(5) 0.022(5) 0.035(6) 0.000(5) 0.002(5) 0.000(5)
C4 0.019(5) 0.035(6) 0.027(6) 0.002(5) -0.002(4) -0.005(4)
C5D 0.067(11) 0.041(9) 0.165(19) 0.034(12) -0.055(13) 0.000(8)
C5E 0.094(12) 0.089(12) 0.070(10) 0.046(10) -0.050(10) -0.035(10)
C5F 0.048(8) 0.063(9) 0.060(9) 0.016(7) -0.007(7) -0.003(7)
C5 0.021(5) 0.029(5) 0.031(5) -0.001(5) 0.001(5) 0.007(5)
C5A 0.029(6) 0.023(6) 0.050(7) 0.004(5) -0.008(6) -0.005(5)
C5B 0.027(6) 0.055(8) 0.104(11) -0.007(9) 0.005(7) 0.006(6)
C5C 0.035(8) 0.043(8) 0.157(16) 0.029(11) -0.016(10) 0.021(7)
C6 0.008(5) 0.043(6) 0.035(6) -0.002(5) -0.001(5) -0.011(5)
C7 0.027(6) 0.045(7) 0.042(7) 0.009(6) -0.013(5) -0.011(5)
C8 0.047(7) 0.046(7) 0.040(7) -0.011(6) -0.003(6) -0.003(6)
C9 0.064(8) 0.015(5) 0.062(8) -0.006(6) 0.009(7) -0.007(5)
C10 0.041(6) 0.027(6) 0.035(6) 0.010(5) -0.009(6) -0.004(5)
C11 0.018(5) 0.039(6) 0.040(6) 0.001(6) 0.003(5) 0.001(5)
C12D 0.103(13) 0.101(12) 0.034(8) 0.006(8) 0.003(9) -0.050(11)
C12E 0.085(11) 0.091(11) 0.049(9) -0.014(8) 0.050(8) -0.030(9)
C12F 0.045(7) 0.066(8) 0.035(7) -0.003(6) 0.016(6) -0.015(6)
C12 0.027(6) 0.033(6) 0.035(6) 0.001(5) -0.004(5) -0.007(5)
C12A 0.039(7) 0.045(7) 0.031(6) -0.009(5) -0.001(6) -0.007(6)
C12B 0.056(8) 0.066(8) 0.036(7) 0.017(6) 0.007(6) -0.023(7)
C12C 0.055(8) 0.059(8) 0.068(10) 0.015(7) -0.014(8) -0.025(7)
C13 0.015(5) 0.037(6) 0.025(5) 0.008(5) 0.004(4) -0.001(4)
C14 0.023(5) 0.026(5) 0.035(6) -0.001(5) 0.003(5) -0.007(5)
C15A 0.028(6) 0.031(6) 0.021(6) -0.001(5) 0.003(5) -0.007(5)
C15 0.021(5) 0.021(5) 0.016(5) 0.007(4) -0.002(4) 0.000(4)
C16 0.029(6) 0.033(6) 0.027(6) 0.002(5) 0.001(5) -0.008(5)
C17 0.033(6) 0.027(5) 0.023(5) -0.001(4) -0.003(5) -0.003(5)
C18E 0.058(8) 0.056(8) 0.047(8) 0.021(7) -0.015(7) -0.024(7)
C18F 0.049(7) 0.052(7) 0.024(6) 0.001(6) -0.001(6) -0.011(6)
C18 0.026(6) 0.025(6) 0.035(6) 0.010(5) 0.005(5) 0.003(5)
C18A 0.019(5) 0.031(6) 0.029(6) -0.007(5) 0.001(5) -0.013(5)
C18B 0.051(7) 0.036(6) 0.038(7) 0.006(6) -0.008(6) -0.011(6)
C18C 0.067(9) 0.072(9) 0.027(7) -0.009(7) 0.018(6) -0.017(8)
C18D 0.078(10) 0.087(10) 0.021(6) 0.008(7) 0.006(7) -0.034(9)
C19 0.029(6) 0.020(5) 0.024(5) -0.005(4) -0.003(5) 0.002(4)
C20 0.053(7) 0.029(6) 0.034(6) -0.001(5) -0.005(6) -0.002(5)
C21 0.027(6) 0.054(7) 0.049(7) -0.009(6) -0.002(6) -0.005(6)
C22 0.036(7) 0.048(7) 0.045(7) -0.005(6) 0.012(6) -0.011(6)
C23 0.038(7) 0.030(6) 0.037(6) -0.002(5) 0.002(6) -0.010(5)
C24 0.024(6) 0.019(5) 0.025(5) -0.004(4) -0.003(5) -0.004(4)
C25B 0.051(7) 0.031(6) 0.048(7) 0.002(6) 0.001(6) -0.003(6)
C25C 0.081(10) 0.030(7) 0.059(9) -0.009(6) -0.003(7) 0.008(6)
C25D 0.089(10) 0.041(8) 0.060(9) 0.018(7) -0.024(8) 0.005(7)
C25E 0.075(9) 0.042(7) 0.036(6) 0.010(6) -0.011(7) -0.002(7)
C25F 0.047(7) 0.034(6) 0.041(7) 0.000(6) 0.002(6) -0.002(6)
C25 0.031(6) 0.024(5) 0.023(5) -0.003(5) 0.008(5) -0.005(5)
C25A 0.035(6) 0.026(6) 0.026(6) 0.002(5) 0.002(5) -0.014(5)
C26 0.020(5) 0.032(5) 0.028(6) 0.002(5) 0.004(5) 0.006(5)
C100 0.052(7) 0.079(9) 0.053(8) 0.001(7) -0.006(7) -0.009(7)
C200 0.068(9) 0.088(10) 0.092(11) -0.014(9) 0.038(9) -0.014(9)

loop_
_geom_bond_atom_site_label_1
_geom_bond_atom_site_label_2
_geom_bond_distance
_geom_bond_site_symmetry_2
_geom_bond_publ_flag
Cl1 C100 1.770(12) . ?
Cl2 C100 1.768(13) . ?
Cl3 C100 1.733(13) . ?
Cl4 C200 1.768(15) . ?
Cl5 C200 1.738(15) . ?
Cl6 C200 1.660(14) . ?
O2 C2A 1.227(12) . ?
O2C C2C 1.357(14) . ?
O2C C2D 1.457(14) . ?
O15 C15A 1.202(11) . ?
O27 C16 1.432(11) . ?
O27 C1 1.430(11) . ?
O28 C3 1.442(11) . ?
O28 C14 1.443(11) . ?
O29 C12 1.439(11) . ?
O29 C5 1.447(11) . ?
O30 C25 1.454(10) . ?
O30 C18 1.465(11) . ?
N2 C2A 1.382(12) . ?
N2 C15A 1.408(12) . ?
N2 C2B 1.458(11) . ?
C1 C2 1.563(12) . ?
C1 C26 1.540(13) . ?
C2 C2A 1.503(13) . ?
C2 C15 1.563(12) . ?
C2 C3 1.580(12) . ?
C2B C2C 1.512(13) . ?
C3 C4 1.559(13) . ?
C4 C5 1.566(12) . ?
C4 C13 1.563(12) . ?
C5D C5C 1.32(2) . ?
C5D C5E 1.36(2) . ?
C5E C5F 1.435(17) . ?
C5F C5A 1.360(15) . ?
C5 C5A 1.515(13) . ?
C5 C6 1.540(13) . ?
C5A C5B 1.400(15) . ?
C5B C5C 1.393(17) . ?
C6 C7 1.363(13) . ?
C6 C11 1.391(13) . ?
C7 C8 1.384(14) . ?
C8 C9 1.387(15) . ?
C9 C10 1.404(13) . ?
C10 C11 1.368(13) . ?
C11 C12 1.533(13) . ?
C12D C12E 1.359(18) . ?
C12D C12C 1.399(18) . ?
C12E C12F 1.381(15) . ?
C12F C12A 1.402(14) . ?
C12 C12A 1.495(14) . ?
C12 C13 1.579(12) . ?
C12A C12B 1.377(15) . ?
C12B C12C 1.383(16) . ?
C13 C14 1.548(13) . ?
C14 C15 1.567(12) . ?
C15A C15 1.510(12) . ?
C15 C16 1.521(12) . ?
C16 C17 1.581(13) . ?
C17 C18 1.563(13) . ?
C17 C26 1.566(12) . ?
C18E C18D 1.395(17) . ?
C18E C18F 1.393(15) . ?
C18F C18A 1.399(14) . ?
C18 C18A 1.492(13) . ?
C18 C19 1.517(13) . ?
C18A C18B 1.389(14) . ?
C18B C18C 1.385(14) . ?
C18C C18D 1.349(17) . ?
C19 C24 1.385(12) . ?
C19 C20 1.374(13) . ?
C20 C21 1.399(14) . ?
C21 C22 1.367(15) . ?
C22 C23 1.405(14) . ?
C23 C24 1.368(12) . ?
C24 C25 1.524(13) . ?
C25B C25C 1.372(15) . ?
C25B C25A 1.371(13) . ?
C25C C25D 1.381(16) . ?
C25D C25E 1.373(16) . ?
C25E C25F 1.385(14) . ?
C25F C25A 1.394(13) . ?
C25 C25A 1.495(13) . ?
C25 C26 1.573(13) . ?

loop_
_cod_related_entry_id
_cod_related_entry_database
_cod_related_entry_code
1 ChemSpider 30653831
